data_1574368
loop_
_publ_author_name
'Wu, Si-Guo'
'Cui, Wen'
'Ruan, Ze-Yu'
'Ni, Zhao-Ping'
'Tong, Ming-Liang'

_publ_section_title
;
 Switchable colossal anisotropic thermal expansion in a spin crossover
 framework
;
_journal_issue 20
_journal_name_full 'Chemical Science'
_journal_page_first 8845
_journal_page_last 8852
_journal_paper_doi 10.1039/D4SC08032G
_journal_volume 16
_journal_year 2025
_chemical_formula_moiety 'C14 H9 Au2 Fe N7, C3 H8 O'
_chemical_formula_sum 'C17 H17 Au2 Fe N7 O'
_chemical_formula_weight 785.16
_space_group_crystal_system orthorhombic
_space_group_IT_number 73
_space_group_name_Hall '-I 2b 2c'
_space_group_name_H-M_alt 'I b c a'
_atom_sites_solution_hydrogens mixed
_atom_sites_solution_primary dual
_audit_creation_date 2025-03-12
_audit_creation_method
;
Olex2 1.5
(compiled 2025.03.04 svn.red2d20d0 for OlexSys, GUI svn.r7188)
;
_audit_update_record
;
2025-03-17 deposited with the CCDC.	2025-04-04 downloaded from the CCDC.
;
_cell_angle_alpha 90
_cell_angle_beta 90
_cell_angle_gamma 90
_cell_formula_units_Z 8
_cell_length_a 12.7477(6)
_cell_length_b 15.3811(9)
_cell_length_c 22.2404(10)
_cell_measurement_reflns_used 2612
_cell_measurement_temperature 225.00(10)
_cell_measurement_theta_max 70.2890
_cell_measurement_theta_min 3.9510
_cell_volume 4360.8(4)
_computing_cell_refinement 'CrysAlisPro 1.171.43.90 (Rigaku OD, 2023)'
_computing_data_collection 'CrysAlisPro system (CCD 43.92a 64-bit (release 05-10-2023))'
_computing_data_reduction 'CrysAlisPro 1.171.43.90 (Rigaku OD, 2023)'
_computing_molecular_graphics 'Olex2 1.5 (Dolomanov et al., 2009)'
_computing_publication_material 'Olex2 1.5 (Dolomanov et al., 2009)'
_computing_structure_refinement 'SHELXL 2018/3 (Sheldrick, 2015)'
_computing_structure_solution 'SHELXT  (Sheldrick, 2015)'
_diffrn_ambient_environment N~2~
_diffrn_ambient_temperature 225.00(10)
_diffrn_detector 'Hybrid Pixel Array Detector'
_diffrn_detector_area_resol_mean 10.0000
_diffrn_detector_type HyPix
_diffrn_measured_fraction_theta_full 0.970
_diffrn_measured_fraction_theta_max 0.931
_diffrn_measurement_details
;
List of Runs (angles in degrees, time in seconds):

  # Type    Start    End  Width  t~exp~   \w     \q     \k     \f   Frames
#--------------------------------------------------------------------------
  1  \w    -75.00  29.00   0.50    1.50    --  -44.50  88.00 -38.00  208
  2  \w   -173.00-110.00   0.50    3.00    --  -99.00 -44.00 -35.00  126
  3  \w   -144.00 -81.00   0.50    3.00    --  -99.00 -88.00-155.00  126
  4  \w     28.00 106.00   0.50    3.00    --   99.00 -97.00 108.00  156
  5  \w    -29.00   3.00   0.50    1.50    --   44.50 -19.00-150.00   64
  6  \w   -104.00 -26.00   0.50    3.00    --  -99.00  77.00 -60.00  156
  7  \w     28.00  53.00   0.50    3.00    --   99.00 -45.00-120.00   50
;
_diffrn_measurement_device 'four-circle diffractometer'
_diffrn_measurement_device_type 'XtaLAB Synergy R, DW system, HyPix'
_diffrn_measurement_method '\w scans'
_diffrn_orient_matrix_type 'CrysAlisPro convention (1999,Acta A55,543-557)'
_diffrn_orient_matrix_UB_11 0.1077662000
_diffrn_orient_matrix_UB_12 0.0093190000
_diffrn_orient_matrix_UB_13 -0.0307384000
_diffrn_orient_matrix_UB_21 -0.0322568000
_diffrn_orient_matrix_UB_22 0.0901225000
_diffrn_orient_matrix_UB_23 -0.0241908000
_diffrn_orient_matrix_UB_31 0.0444968000
_diffrn_orient_matrix_UB_32 0.0429427000
_diffrn_orient_matrix_UB_33 0.0569954000
_diffrn_radiation_monochromator mirror
_diffrn_radiation_probe x-ray
_diffrn_radiation_type 'Cu K\a'
_diffrn_radiation_wavelength 1.54184
_diffrn_reflns_av_R_equivalents 0.0388
_diffrn_reflns_av_unetI/netI 0.0372
_diffrn_reflns_Laue_measured_fraction_full 0.970
_diffrn_reflns_Laue_measured_fraction_max 0.931
_diffrn_reflns_limit_h_max 15
_diffrn_reflns_limit_h_min -15
_diffrn_reflns_limit_k_max 19
_diffrn_reflns_limit_k_min -16
_diffrn_reflns_limit_l_max 27
_diffrn_reflns_limit_l_min -25
_diffrn_reflns_number 5395
_diffrn_reflns_point_group_measured_fraction_full 0.970
_diffrn_reflns_point_group_measured_fraction_max 0.931
_diffrn_reflns_theta_full 67.684
_diffrn_reflns_theta_max 72.075
_diffrn_reflns_theta_min 3.975
_diffrn_source 'Rotating-anode X-ray tube'
_diffrn_source_type 'Rigaku (Cu) X-ray Source'
_exptl_absorpt_coefficient_mu 30.243
_exptl_absorpt_correction_T_max 1.00000
_exptl_absorpt_correction_T_min 0.22964
_exptl_absorpt_correction_type multi-scan
_exptl_absorpt_process_details
;
CrysAlisPro 1.171.43.90 (Rigaku Oxford Diffraction, 2023)
Empirical absorption correction using spherical harmonics,
implemented in SCALE3 ABSPACK scaling algorithm.
;
_exptl_crystal_colour red
_exptl_crystal_colour_primary red
_exptl_crystal_density_diffrn 2.392
_exptl_crystal_description block
_exptl_crystal_F_000 2880
_exptl_crystal_size_max 0.11
_exptl_crystal_size_mid 0.09
_exptl_crystal_size_min 0.082
_refine_diff_density_max 2.902
_refine_diff_density_min -1.916
_refine_diff_density_rms 0.343
_refine_ls_extinction_method none
_refine_ls_goodness_of_fit_ref 1.130
_refine_ls_hydrogen_treatment constr
_refine_ls_matrix_type full
_refine_ls_number_parameters 153
_refine_ls_number_reflns 2009
_refine_ls_number_restraints 45
_refine_ls_restrained_S_all 1.117
_refine_ls_R_factor_all 0.0734
_refine_ls_R_factor_gt 0.0608
_refine_ls_shift/su_max 0.001
_refine_ls_shift/su_mean 0.000
_refine_ls_structure_factor_coef Fsqd
_refine_ls_weighting_details 'w=1/[\s^2^(Fo^2^)+(0.0942P)^2^+134.4916P] where P=(Fo^2^+2Fc^2^)/3'
_refine_ls_weighting_scheme calc
_refine_ls_wR_factor_gt 0.1644
_refine_ls_wR_factor_ref 0.1740
_reflns_Friedel_coverage 0.000
_reflns_number_gt 1662
_reflns_number_total 2009
_reflns_threshold_expression 'I > 2\s(I)'
_cod_data_source_file d4sc08032g2.cif
_cod_data_source_block 1Fe_225K_LS
_cod_depositor_comments 'Adding full bibliography for 1574366--1574373.cif.'
_cod_original_cell_volume 4360.7(4)
_cod_database_code 1574368
_shelx_shelxl_version_number 2018/3
_shelx_space_group_comment
;
The symmetry employed for this shelxl refinement is uniquely defined
by the following loop, which should always be used as a source of
symmetry information in preference to the above space-group names.
They are only intended as comments.
;
_olex2_refinement_description
;
1. Fixed Uiso
 At 1.2 times of:
  All C(H) groups, All N(H,H) groups
 At 1.5 times of:
  All C(H,H,H) groups, All O(H) groups
2. Restrained distances
 O1-C10
 1.42 with sigma of 0.02
 C10-C11
 1.48 with sigma of 0.02
 C10-C9
 1.51 with sigma of 0.02
3. Uiso/Uaniso restraints and constraints
O1 \\sim C9 \\sim C10 \\sim C11: within 1.5A with sigma of 0.01 and sigma for
terminal atoms of 0.02 within 1.5A
Uanis(O1) \\sim Ueq, Uanis(C10) \\sim Ueq, Uanis(C11) \\sim Ueq, Uanis(C9)
\\sim Ueq: with sigma of 0.01 and sigma for terminal atoms of 0.02
4. Others
 Fixed Sof: H4(0.5) N5(0.5) H5A(0.5) H5B(0.5) O1(0.5) H1(0.5) C9(0.5) H9A(0.5)
 H9B(0.5) H9C(0.5) C10(0.5) H10(0.5) C11(0.5) H11A(0.5) H11B(0.5) H11C(0.5)
5.a Riding coordinates:
 C10(H10), C11(H11A,H11B,H11C)
5.b Aromatic/amide H refined with riding coordinates:
 C3(H3), C4(H4), C7(H7), C8(H8)
5.c Tetrahedral OH refined with riding coordinates:
 O1(H1)
5.d X=CH2 refined with riding coordinates:
 N5(H5A,H5B)
5.e Idealised Me refined as rotating group:
 C9(H9A,H9B,H9C)
;
_olex2_submission_special_instructions 'No special instructions were received'
_oxdiff_exptl_absorpt_empirical_details
;
Empirical correction (ABSPACK) includes:
- Absorption correction using spherical harmonics
- Frame scaling
;
_oxdiff_exptl_absorpt_empirical_full_max 3.046
_oxdiff_exptl_absorpt_empirical_full_min 0.486

loop_
_space_group_symop_operation_xyz
'x, y, z'
'-x+1/2, -y, z+1/2'
'-x, y+1/2, -z+1/2'
'x+1/2, -y+1/2, -z'
'x+1/2, y+1/2, z+1/2'
'-x+1, -y+1/2, z+1'
'-x+1/2, y+1, -z+1'
'x+1, -y+1, -z+1/2'
'-x, -y, -z'
'x-1/2, y, -z-1/2'
'x, -y-1/2, z-1/2'
'-x-1/2, y-1/2, z'
'-x+1/2, -y+1/2, -z+1/2'
'x, y+1/2, -z'
'x+1/2, -y, z'
'-x, y, z+1/2'

loop_
_atom_site_label
_atom_site_type_symbol
_atom_site_fract_x
_atom_site_fract_y
_atom_site_fract_z
_atom_site_U_iso_or_equiv
_atom_site_adp_type
_atom_site_occupancy
_atom_site_site_symmetry_order
_atom_site_calc_flag
_atom_site_refinement_flags_posn
_atom_site_refinement_flags_adp
_atom_site_refinement_flags_occupancy
_atom_site_disorder_assembly
_atom_site_disorder_group
Au1 Au 1.28436(4) -0.02556(4) 0.07089(3) 0.0362(3) Uani 1 1 d . . . . .
Fe1 Fe 1.000000 -0.250000 0.07630(10) 0.0200(5) Uani 1 2 d S T P . .
N1 N 0.9187(8) -0.1448(7) 0.0751(4) 0.027(2) Uani 1 1 d . . . . .
N2 N 1.1247(8) -0.1798(7) 0.0762(4) 0.028(2) Uani 1 1 d . . . . .
N3 N 1.000000 -0.250000 0.1672(6) 0.026(3) Uani 1 2 d S T P . .
N4 N 1.000000 -0.250000 0.4868(6) 0.028(3) Uani 1 2 d S T P . .
C1 C 0.8712(11) -0.0800(12) 0.0728(5) 0.041(3) Uani 1 1 d . . . . .
C2 C 1.1888(10) -0.1258(9) 0.0742(5) 0.033(3) Uani 1 1 d . . . . .
C3 C 0.9171(10) -0.2226(9) 0.1986(6) 0.034(3) Uani 1 1 d . . . . .
H3 H 0.857278 -0.204126 0.177478 0.041 Uiso 1 1 calc R U . . .
C4 C 0.9152(11) -0.2201(10) 0.2601(6) 0.041(3) Uani 1 1 d . . . . .
H4 H 0.855935 -0.198075 0.280132 0.050 Uiso 0.5 1 calc R U P A 2
C5 C 1.000000 -0.250000 0.2930(8) 0.032(4) Uani 1 2 d S T P C .
C6 C 1.000000 -0.250000 0.3599(7) 0.027(3) Uani 1 2 d S T P . .
C7 C 0.9110(11) -0.2730(10) 0.3923(6) 0.041(3) Uani 1 1 d . . . . .
H7 H 0.849111 -0.289633 0.372370 0.050 Uiso 1 1 calc R U . B 1
C8 C 0.9155(10) -0.2710(9) 0.4547(6) 0.033(3) Uani 1 1 d . . . . .
H8 H 0.854111 -0.285474 0.475877 0.040 Uiso 1 1 calc R U . . .
N5 N 0.823(3) -0.179(2) 0.2855(17) 0.082(10) Uani 0.5 1 d . . P C 1
H5A H 0.774456 -0.159017 0.261880 0.099 Uiso 0.5 1 calc R U P C 1
H5B H 0.816069 -0.175448 0.324272 0.099 Uiso 0.5 1 calc R U P C 1
O1 O 0.694(3) -0.065(4) 0.200(2) 0.138(12) Uani 0.5 1 d D U P D -1
H1 H 0.696865 -0.116403 0.210094 0.208 Uiso 0.5 1 calc R U P D -1
C9 C 0.527(4) -0.005(4) 0.197(3) 0.117(14) Uani 0.5 1 d D U P D -1
H9A H 0.549011 -0.002554 0.155272 0.176 Uiso 0.5 1 calc R U P D -1
H9B H 0.492436 0.048630 0.207884 0.176 Uiso 0.5 1 calc R U P D -1
H9C H 0.477696 -0.053257 0.201879 0.176 Uiso 0.5 1 calc R U P D -1
C10 C 0.620(4) -0.020(4) 0.237(3) 0.131(12) Uani 0.5 1 d D U P D -1
H10 H 0.592048 -0.061416 0.267130 0.157 Uiso 0.5 1 d R U P D -1
C11 C 0.686(6) 0.051(5) 0.261(4) 0.142(15) Uani 0.5 1 d D U P D -1
H11A H 0.749222 0.033220 0.280421 0.213 Uiso 0.5 1 d R U P D -1
H11B H 0.629242 0.051120 0.289491 0.213 Uiso 0.5 1 d R U P D -1
H11C H 0.694552 0.108850 0.245141 0.213 Uiso 0.5 1 d R U P D -1

loop_
_atom_site_aniso_label
_atom_site_aniso_U_11
_atom_site_aniso_U_22
_atom_site_aniso_U_33
_atom_site_aniso_U_23
_atom_site_aniso_U_13
_atom_site_aniso_U_12
Au1 0.0446(4) 0.0271(4) 0.0369(4) -0.0012(2) 0.0011(2) -0.0147(2)
Fe1 0.0277(11) 0.0134(11) 0.0188(12) 0.000 0.000 0.0003(10)
N1 0.037(5) 0.019(5) 0.027(5) 0.003(4) -0.002(4) 0.001(4)
N2 0.034(5) 0.028(5) 0.022(5) 0.002(4) 0.002(4) 0.001(5)
N3 0.034(7) 0.023(7) 0.021(7) 0.000 0.000 -0.004(6)
N4 0.038(7) 0.023(7) 0.023(7) 0.000 0.000 0.010(6)
C1 0.042(7) 0.058(10) 0.023(6) -0.003(6) 0.001(5) -0.001(7)
C2 0.033(6) 0.040(8) 0.025(6) 0.005(5) -0.001(5) 0.001(6)
C3 0.034(6) 0.039(7) 0.030(7) 0.002(6) -0.002(5) 0.004(6)
C4 0.042(7) 0.051(9) 0.031(7) -0.007(6) -0.001(5) 0.014(7)
C5 0.036(8) 0.036(10) 0.025(9) 0.000 0.000 0.003(8)
C6 0.032(8) 0.032(9) 0.017(8) 0.000 0.000 0.003(7)
C7 0.044(7) 0.049(9) 0.031(7) 0.008(6) -0.006(5) 0.005(7)
C8 0.037(6) 0.041(8) 0.022(6) -0.013(5) -0.002(5) -0.003(6)
N5 0.10(2) 0.07(2) 0.08(2) 0.011(19) -0.01(2) 0.03(2)
O1 0.142(17) 0.138(17) 0.135(18) -0.003(14) -0.004(14) 0.005(14)
C9 0.120(18) 0.112(18) 0.121(18) 0.004(14) -0.002(14) 0.002(14)
C10 0.131(14) 0.129(14) 0.133(14) 0.000(9) -0.002(8) 0.001(9)
C11 0.141(19) 0.141(19) 0.14(2) -0.006(15) -0.002(15) -0.001(15)

loop_
_atom_type_symbol
_atom_type_description
_atom_type_scat_dispersion_real
_atom_type_scat_dispersion_imag
_atom_type_scat_source
C C 0.0181 0.0091 'International Tables Vol C Tables 4.2.6.8 and 6.1.1.4'
H H 0.0000 0.0000 'International Tables Vol C Tables 4.2.6.8 and 6.1.1.4'
Au Au -4.4197 7.2980 'International Tables Vol C Tables 4.2.6.8 and 6.1.1.4'
Fe Fe -1.1336 3.1974 'International Tables Vol C Tables 4.2.6.8 and 6.1.1.4'
N N 0.0311 0.0180 'International Tables Vol C Tables 4.2.6.8 and 6.1.1.4'
O O 0.0492 0.0322 'International Tables Vol C Tables 4.2.6.8 and 6.1.1.4'

loop_
_geom_angle_atom_site_label_1
_geom_angle_atom_site_label_2
_geom_angle_atom_site_label_3
_geom_angle
_geom_angle_site_symmetry_1
_geom_angle_site_symmetry_3
_geom_angle_publ_flag
C1 Au1 Au1 99.9(3) 15 7_744 ?
C1 Au1 C2 174.7(6) 15 . ?
C2 Au1 Au1 82.6(3) . 7_744 ?
N1 Fe1 N1 178.5(6) 6_644 . ?
N1 Fe1 N2 88.5(4) 6_644 6_644 ?
N1 Fe1 N3 90.8(3) . . ?
N1 Fe1 N3 90.8(3) 6_644 . ?
N1 Fe1 N4 89.2(3) 6_644 11 ?
N1 Fe1 N4 89.2(3) . 11 ?
N2 Fe1 N1 91.5(4) 6_644 . ?
N2 Fe1 N1 88.5(4) . . ?
N2 Fe1 N1 91.5(4) . 6_644 ?
N2 Fe1 N2 179.9(6) . 6_644 ?
N2 Fe1 N3 90.0(3) . . ?
N2 Fe1 N3 90.0(3) 6_644 . ?
N2 Fe1 N4 90.0(3) 6_644 11 ?
N2 Fe1 N4 90.0(3) . 11 ?
N4 Fe1 N3 180.0 11 . ?
C1 N1 Fe1 177.7(10) . . ?
C2 N2 Fe1 168.6(10) . . ?
C3 N3 Fe1 121.6(7) 6_644 . ?
C3 N3 Fe1 121.6(7) . . ?
C3 N3 C3 116.8(14) . 6_644 ?
C8 N4 Fe1 122.4(7) . 11_556 ?
C8 N4 Fe1 122.4(7) 6_644 11_556 ?
C8 N4 C8 115.2(15) 6_644 . ?
N1 C1 Au1 176.7(13) . 15_455 ?
N2 C2 Au1 173.8(11) . . ?
N3 C3 H3 118.4 . . ?
N3 C3 C4 123.1(12) . . ?
C4 C3 H3 118.4 . . ?
C3 C4 H4 119.8 . . ?
C3 C4 C5 120.3(12) . . ?
C3 C4 N5 114.6(18) . . ?
C5 C4 H4 119.8 . . ?
C5 C4 N5 124.9(19) . . ?
C4 C5 C4 116.2(17) . 6_644 ?
C4 C5 C6 121.9(8) 6_644 . ?
C4 C5 C6 121.9(8) . . ?
C7 C6 C5 121.2(8) . . ?
C7 C6 C5 121.2(8) 6_644 . ?
C7 C6 C7 117.6(16) . 6_644 ?
C6 C7 H7 120.7 . . ?
C6 C7 C8 118.6(12) . . ?
C8 C7 H7 120.7 . . ?
N4 C8 C7 125.0(12) . . ?
N4 C8 H8 117.5 . . ?
C7 C8 H8 117.5 . . ?
C4 N5 H5A 120.0 . . ?
C4 N5 H5B 120.0 . . ?
H5A N5 H5B 120.0 . . ?
C10 O1 H1 109.5 . . ?
H9A C9 H9B 109.5 . . ?
H9A C9 H9C 109.5 . . ?
H9B C9 H9C 109.5 . . ?
C10 C9 H9A 109.5 . . ?
C10 C9 H9B 109.5 . . ?
C10 C9 H9C 109.5 . . ?
O1 C10 C9 105(5) . . ?
O1 C10 H10 108.3 . . ?
O1 C10 C11 101(5) . . ?
C9 C10 H10 102.1 . . ?
C11 C10 C9 124(6) . . ?
C11 C10 H10 115.2 . . ?
C10 C11 H11A 115.5 . . ?
C10 C11 H11B 79.4 . . ?
C10 C11 H11C 127.8 . . ?
H11A C11 H11B 109.5 . . ?
H11A C11 H11C 109.5 . . ?
H11B C11 H11C 109.5 . . ?

loop_
_geom_bond_atom_site_label_1
_geom_bond_atom_site_label_2
_geom_bond_distance
_geom_bond_site_symmetry_2
_geom_bond_publ_flag
Au1 Au1 3.2728(11) 7_744 ?
Au1 C1 1.966(17) 15 ?
Au1 C2 1.966(14) . ?
Fe1 N1 1.922(10) 6_644 ?
Fe1 N1 1.922(10) . ?
Fe1 N2 1.922(10) 6_644 ?
Fe1 N2 1.922(10) . ?
Fe1 N3 2.021(13) . ?
Fe1 N4 1.991(14) 11 ?
N1 C1 1.17(2) . ?
N2 C2 1.166(17) . ?
N3 C3 1.335(14) 6_644 ?
N3 C3 1.335(14) . ?
N4 C8 1.332(14) 6_644 ?
N4 C8 1.332(14) . ?
C3 H3 0.9400 . ?
C3 C4 1.369(19) . ?
C4 H4 0.9400 . ?
C4 C5 1.384(16) . ?
C4 N5 1.45(4) . ?
C5 C6 1.49(2) . ?
C6 C7 1.389(16) . ?
C6 C7 1.389(16) 6_644 ?
C7 H7 0.9400 . ?
C7 C8 1.39(2) . ?
C8 H8 0.9400 . ?
N5 H5A 0.8700 . ?
N5 H5B 0.8700 . ?
O1 H1 0.8300 . ?
O1 C10 1.43(2) . ?
C9 H9A 0.9700 . ?
C9 H9B 0.9700 . ?
C9 H9C 0.9700 . ?
C9 C10 1.50(2) . ?
C10 H10 1.0020 . ?
C10 C11 1.48(2) . ?
C11 H11A 0.9596 . ?
C11 H11B 0.9597 . ?
C11 H11C 0.9592 . ?

loop_
_geom_torsion_atom_site_label_1
_geom_torsion_atom_site_label_2
_geom_torsion_atom_site_label_3
_geom_torsion_atom_site_label_4
_geom_torsion
_geom_torsion_site_symmetry_1
_geom_torsion_site_symmetry_2
_geom_torsion_site_symmetry_3
_geom_torsion_site_symmetry_4
_geom_torsion_publ_flag
Fe1 N3 C3 C4 -178.7(11) . . . . ?
Fe1 N4 C8 C7 -179.3(10) 11_556 . . . ?
N3 C3 C4 C5 -3(2) . . . . ?
N3 C3 C4 N5 173(2) . . . . ?
C3 N3 C3 C4 1.3(11) 6_644 . . . ?
C3 C4 C5 C4 1.2(10) . . . 6_644 ?
C3 C4 C5 C6 -178.8(10) . . . . ?
C4 C5 C6 C7 40.3(11) . . . . ?
C4 C5 C6 C7 -139.7(11) . . . 6_644 ?
C4 C5 C6 C7 40.3(11) 6_644 . . 6_644 ?
C4 C5 C6 C7 -139.7(11) 6_644 . . . ?
C5 C6 C7 C8 -179.4(9) . . . . ?
C6 C7 C8 N4 -1(2) . . . . ?
C7 C6 C7 C8 0.6(9) 6_644 . . . ?
C8 N4 C8 C7 0.7(10) 6_644 . . . ?
N5 C4 C5 C4 -174(3) . . . 6_644 ?
N5 C4 C5 C6 6(3) . . . . ?
